data_2230942
loop_
_publ_author_name
'Archana, R.'
'Yamuna, E.'
'Rajendra Prasad, K. J.'
'Thiruvalluvar, A.'
'Butcher, R. J.'

_publ_section_title
;
 9-Ethyl-<i>N</i>-(3-nitrobenzylidene)-9<i>H</i>-carbazol-3-amine
;
_journal_coeditor_code YA2140
_journal_issue 7
_journal_name_full 'Acta Crystallographica Section E'
_journal_page_first o1799
_journal_paper_doi 10.1107/S1600536811023890
_journal_volume 67
_journal_year 2011
_chemical_formula_iupac 'C21 H17 N3 O2'
_chemical_formula_moiety 'C21 H17 N3 O2'
_chemical_formula_structural 'C21 H17 N3 O2'
_chemical_formula_sum 'C21 H17 N3 O2'
_chemical_formula_weight 343.38
_chemical_melting_point 352
_chemical_name_systematic
;
9-Ethyl-<i>N</i>-(3-nitrobenzylidene)-9<i>H</i>-carbazol-3-amine
;
_space_group_IT_number 4
_symmetry_cell_setting monoclinic
_symmetry_space_group_name_Hall 'P 2yb'
_symmetry_space_group_name_H-M 'P 1 21 1'
_atom_sites_solution_hydrogens geom
_atom_sites_solution_primary direct
_atom_sites_solution_secondary difmap
_cell_angle_alpha 90
_cell_angle_beta 103.899(5)
_cell_angle_gamma 90
_cell_formula_units_Z 4
_cell_length_a 8.1550(4)
_cell_length_b 13.5093(7)
_cell_length_c 16.0248(9)
_cell_measurement_reflns_used 2308
_cell_measurement_temperature 295(2)
_cell_measurement_theta_max 73.4
_cell_measurement_theta_min 5.6
_cell_volume 1713.74(16)
_computing_cell_refinement 'CrysAlis PRO (Oxford Diffraction, 2010)'
_computing_data_collection 'CrysAlis PRO (Oxford Diffraction, 2010)'
_computing_data_reduction 'CrysAlis PRO (Oxford Diffraction, 2010)'
_computing_molecular_graphics 'PLATON (Spek, 2009)'
_computing_publication_material 'PLATON (Spek, 2009)'
_computing_structure_refinement 'SHELXL97 (Sheldrick, 2008)'
_computing_structure_solution 'SHELXS97 (Sheldrick, 2008)'
_diffrn_ambient_temperature 295(2)
_diffrn_detector_area_resol_mean 10.5081
_diffrn_measured_fraction_theta_full 0.998
_diffrn_measured_fraction_theta_max 0.972
_diffrn_measurement_device_type 'Oxford Diffraction Xcalibur Ruby Gemini'
_diffrn_measurement_method \w
_diffrn_radiation_monochromator graphite
_diffrn_radiation_source 'Enhance (Cu) X-ray Source'
_diffrn_radiation_type CuK\a
_diffrn_radiation_wavelength 1.54184
_diffrn_reflns_av_R_equivalents 0.034
_diffrn_reflns_av_sigmaI/netI 0.033
_diffrn_reflns_limit_h_max 7
_diffrn_reflns_limit_h_min -10
_diffrn_reflns_limit_k_max 9
_diffrn_reflns_limit_k_min -16
_diffrn_reflns_limit_l_max 18
_diffrn_reflns_limit_l_min -19
_diffrn_reflns_number 6983
_diffrn_reflns_theta_full 67.5
_diffrn_reflns_theta_max 73.6
_diffrn_reflns_theta_min 5.6
_exptl_absorpt_coefficient_mu 0.706
_exptl_absorpt_correction_T_max 1.000
_exptl_absorpt_correction_T_min 0.830
_exptl_absorpt_correction_type multi-scan
_exptl_absorpt_process_details '(CrysAlis PRO; Oxford Diffraction, 2010)'
_exptl_crystal_colour pale-orange
_exptl_crystal_density_diffrn 1.331
_exptl_crystal_density_method 'not measured'
_exptl_crystal_description block
_exptl_crystal_F_000 720
_exptl_crystal_size_max 0.44
_exptl_crystal_size_mid 0.41
_exptl_crystal_size_min 0.35
_refine_diff_density_max 0.32
_refine_diff_density_min -0.29
_refine_ls_extinction_method none
_refine_ls_goodness_of_fit_ref 1.08
_refine_ls_hydrogen_treatment constr
_refine_ls_matrix_type full
_refine_ls_number_parameters 471
_refine_ls_number_reflns 3509
_refine_ls_number_restraints 1
_refine_ls_restrained_S_all 1.08
_refine_ls_R_factor_all 0.106
_refine_ls_R_factor_gt 0.080
_refine_ls_shift/su_max 0.001
_refine_ls_shift/su_max_lt 0.001
_refine_ls_shift/su_mean 0.000
_refine_ls_structure_factor_coef Fsqd
_refine_ls_weighting_details 'calc w=1/[\s^2^(Fo^2^)+(0.1348P)^2^+0.51P] where P=(Fo^2^+2Fc^2^)/3'
_refine_ls_weighting_scheme calc
_refine_ls_wR_factor_gt 0.215
_refine_ls_wR_factor_ref 0.246
_reflns_number_gt 2458
_reflns_number_total 3509
_reflns_threshold_expression I>2\s(I)
_cod_data_source_file ya2140.cif
_cod_data_source_block I
_cod_original_sg_symbol_H-M 'P 21'
_cod_database_code 2230942
_cod_database_fobs_code 2230942

loop_
_symmetry_equiv_pos_site_id
_symmetry_equiv_pos_as_xyz
1 x,y,z
2 -x,1/2+y,-z

loop_
_atom_site_aniso_label
_atom_site_aniso_U_11
_atom_site_aniso_U_22
_atom_site_aniso_U_33
_atom_site_aniso_U_12
_atom_site_aniso_U_13
_atom_site_aniso_U_23
O1A 0.083(4) 0.151(6) 0.090(4) 0.013(4) 0.037(3) 0.013(4)
O2A 0.117(5) 0.254(11) 0.058(3) 0.014(6) 0.039(3) 0.011(5)
N3A 0.088(4) 0.101(5) 0.059(4) 0.005(4) 0.023(3) 0.001(3)
N12A 0.081(4) 0.075(4) 0.052(3) 0.007(3) 0.026(3) -0.001(3)
N14A 0.068(3) 0.089(4) 0.052(3) 0.003(3) 0.020(3) 0.003(3)
C1A 0.077(4) 0.073(4) 0.071(5) 0.014(4) 0.030(3) 0.004(4)
C2A 0.067(4) 0.067(4) 0.071(4) 0.012(3) 0.018(3) 0.005(3)
C3A 0.065(4) 0.077(4) 0.060(4) -0.006(4) 0.025(3) -0.003(4)
C4A 0.061(3) 0.076(4) 0.061(4) 0.001(3) 0.024(3) -0.002(3)
C5A 0.054(3) 0.071(4) 0.055(4) -0.005(3) 0.019(3) -0.003(3)
C6A 0.053(3) 0.071(4) 0.062(4) -0.009(3) 0.019(3) 0.001(3)
C7A 0.068(4) 0.088(5) 0.066(4) 0.003(4) 0.019(3) 0.007(4)
C8A 0.071(4) 0.092(5) 0.073(5) 0.006(4) 0.017(3) 0.009(4)
C9A 0.072(4) 0.095(6) 0.070(5) -0.002(4) 0.015(4) 0.018(4)
C10A 0.080(4) 0.076(5) 0.051(4) -0.005(4) 0.020(3) 0.003(3)
C11A 0.072(4) 0.072(4) 0.062(4) -0.015(4) 0.026(3) 0.000(3)
C13A 0.063(4) 0.064(4) 0.065(4) -0.003(3) 0.021(3) -0.003(3)
C15A 0.060(4) 0.084(5) 0.066(4) -0.002(4) 0.023(3) 0.002(4)
C16A 0.087(5) 0.081(5) 0.070(5) 0.014(4) 0.033(4) -0.008(4)
C17A 0.090(5) 0.100(6) 0.079(5) 0.009(5) 0.041(4) -0.003(5)
C31A 0.066(4) 0.073(4) 0.060(4) 0.000(4) 0.020(3) 0.003(3)
C32A 0.065(4) 0.076(4) 0.055(4) 0.000(4) 0.009(3) 0.004(3)
C33A 0.071(4) 0.077(4) 0.066(4) 0.009(4) 0.025(3) 0.005(4)
C34A 0.097(5) 0.099(6) 0.051(4) 0.007(5) 0.015(4) 0.004(4)
C35A 0.078(4) 0.102(6) 0.064(4) 0.004(5) 0.005(3) 0.004(4)
C36A 0.067(4) 0.086(5) 0.071(4) -0.002(4) 0.017(3) 0.006(4)
O1B 0.071(3) 0.120(5) 0.088(4) -0.006(3) 0.022(3) -0.009(4)
O2B 0.120(5) 0.140(6) 0.066(4) -0.005(4) 0.043(3) -0.001(3)
N3B 0.086(4) 0.088(4) 0.069(4) -0.010(4) 0.030(3) -0.006(3)
N12B 0.076(3) 0.079(4) 0.055(3) -0.005(3) 0.026(3) 0.000(3)
N14B 0.065(3) 0.076(4) 0.064(4) -0.002(3) 0.020(3) 0.001(3)
C1B 0.080(4) 0.081(5) 0.070(4) -0.014(4) 0.024(4) 0.002(4)
C2B 0.070(4) 0.084(5) 0.054(4) -0.011(4) 0.014(3) -0.005(3)
C3B 0.056(3) 0.076(4) 0.057(4) 0.003(3) 0.015(3) -0.002(3)
C4B 0.060(3) 0.066(4) 0.057(4) 0.000(3) 0.012(3) 0.001(3)
C5B 0.065(4) 0.057(3) 0.059(4) -0.005(3) 0.018(3) -0.001(3)
C6B 0.062(4) 0.083(5) 0.056(4) 0.006(3) 0.023(3) -0.005(3)
C7B 0.070(4) 0.087(5) 0.061(4) -0.006(4) 0.021(3) -0.007(4)
C8B 0.068(4) 0.104(6) 0.083(5) -0.007(4) 0.024(4) -0.011(5)
C9B 0.074(4) 0.115(7) 0.060(4) 0.005(5) 0.015(3) -0.010(4)
C10B 0.077(4) 0.107(6) 0.053(4) 0.006(4) 0.019(3) -0.008(4)
C11B 0.069(4) 0.071(4) 0.051(3) 0.006(3) 0.019(3) -0.003(3)
C13B 0.072(4) 0.071(4) 0.055(4) 0.005(3) 0.020(3) 0.002(3)
C15B 0.066(4) 0.084(5) 0.057(4) -0.001(4) 0.018(3) -0.003(3)
C16B 0.098(5) 0.075(4) 0.060(4) -0.003(4) 0.029(4) 0.005(3)
C17B 0.102(6) 0.105(6) 0.084(6) -0.008(5) 0.048(5) 0.003(5)
C31B 0.063(4) 0.076(4) 0.061(4) -0.001(4) 0.014(3) -0.004(4)
C32B 0.071(4) 0.075(4) 0.056(4) 0.004(4) 0.013(3) -0.004(3)
C33B 0.069(4) 0.075(4) 0.062(4) -0.001(4) 0.016(3) -0.005(4)
C34B 0.079(5) 0.092(5) 0.058(4) -0.005(4) 0.012(3) -0.004(4)
C35B 0.071(4) 0.103(6) 0.064(4) -0.002(4) 0.002(3) -0.010(4)
C36B 0.068(4) 0.090(5) 0.068(4) -0.007(4) 0.019(3) -0.007(4)

loop_
_atom_site_type_symbol
_atom_site_label
_atom_site_fract_x
_atom_site_fract_y
_atom_site_fract_z
_atom_site_U_iso_or_equiv
_atom_site_thermal_displace_type
_atom_site_calc_flag
_atom_site_refinement_flags
_atom_site_occupancy
_atom_site_disorder_assembly
_atom_site_disorder_group
O O1A -0.0282(8) 0.1393(7) 0.4830(4) 0.105(3) Uani d . 1.000 . .
O O2A 0.1202(9) 0.1178(9) 0.6087(4) 0.140(4) Uani d . 1.000 . .
N N3A 0.1053(9) 0.1305(6) 0.5327(4) 0.082(3) Uani d . 1.000 . .
N N12A 0.1520(8) 0.1142(5) -0.1190(3) 0.068(2) Uani d . 1.000 . .
N N14A 0.2402(7) 0.1332(5) 0.2351(3) 0.0687(19) Uani d . 1.000 . .
C C1A 0.3254(9) 0.0611(6) 0.0235(4) 0.072(3) Uani d . 1.000 . .
C C2A 0.3430(9) 0.0681(6) 0.1102(5) 0.068(2) Uani d . 1.000 . .
C C3A 0.2341(9) 0.1275(6) 0.1455(4) 0.066(2) Uani d . 1.000 . .
C C4A 0.1066(8) 0.1804(6) 0.0897(4) 0.064(2) Uani d . 1.000 . .
C C5A 0.0895(8) 0.1752(5) 0.0019(4) 0.059(2) Uani d . 1.000 . .
C C6A -0.0291(8) 0.2176(5) -0.0709(4) 0.061(2) Uani d . 1.000 . .
C C7A -0.1635(9) 0.2809(7) -0.0821(5) 0.074(3) Uani d . 1.000 . .
C C8A -0.2614(10) 0.3017(7) -0.1638(5) 0.079(3) Uani d . 1.000 . .
C C9A -0.2195(10) 0.2607(7) -0.2351(5) 0.079(3) Uani d . 1.000 . .
C C10A -0.0813(10) 0.1994(6) -0.2275(4) 0.068(3) Uani d . 1.000 . .
C C11A 0.0148(9) 0.1772(6) -0.1449(5) 0.067(2) Uani d . 1.000 . .
C C13A 0.1988(8) 0.1136(5) -0.0308(4) 0.063(2) Uani d . 1.000 . .
C C15A 0.3788(9) 0.1236(6) 0.2892(4) 0.069(3) Uani d . 1.000 . .
C C16A 0.2434(11) 0.0668(7) -0.1766(5) 0.077(3) Uani d . 1.000 . .
C C17A 0.3884(10) 0.1283(8) -0.1880(5) 0.086(3) Uani d . 1.000 . .
C C31A 0.3893(8) 0.1261(6) 0.3828(4) 0.066(2) Uani d . 1.000 . .
C C32A 0.2451(9) 0.1300(6) 0.4137(4) 0.066(2) Uani d . 1.000 . .
C C33A 0.2603(9) 0.1313(6) 0.5004(5) 0.070(2) Uani d . 1.000 . .
C C34A 0.4152(11) 0.1297(7) 0.5583(5) 0.083(3) Uani d . 1.000 . .
C C35A 0.5585(10) 0.1295(8) 0.5269(5) 0.083(3) Uani d . 1.000 . .
C C36A 0.5457(9) 0.1265(7) 0.4407(5) 0.075(3) Uani d . 1.000 . .
O O1B 0.4490(7) 0.8842(5) 0.4146(4) 0.093(2) Uani d . 1.000 . .
O O2B 0.6022(9) 0.8772(6) 0.5430(4) 0.105(3) Uani d . 1.000 . .
N N3B 0.5850(9) 0.8824(5) 0.4656(4) 0.079(2) Uani d . 1.000 . .
N N12B 0.6177(7) 0.9094(5) -0.1890(3) 0.0683(19) Uani d . 1.000 . .
N N14B 0.7154(7) 0.8953(5) 0.1660(4) 0.068(2) Uani d . 1.000 . .
C C1B 0.7939(10) 0.9677(6) -0.0465(5) 0.076(3) Uani d . 1.000 . .
C C2B 0.8102(9) 0.9611(7) 0.0408(4) 0.070(3) Uani d . 1.000 . .
C C3B 0.7059(8) 0.8992(6) 0.0763(4) 0.063(2) Uani d . 1.000 . .
C C4B 0.5824(8) 0.8446(5) 0.0241(4) 0.061(2) Uani d . 1.000 . .
C C5B 0.5615(8) 0.8491(5) -0.0652(4) 0.060(2) Uani d . 1.000 . .
C C6B 0.4411(8) 0.8060(6) -0.1376(4) 0.066(3) Uani d . 1.000 . .
C C7B 0.3071(9) 0.7411(7) -0.1470(5) 0.072(3) Uani d . 1.000 . .
C C8B 0.2099(10) 0.7211(8) -0.2275(5) 0.084(3) Uani d . 1.000 . .
C C9B 0.2454(10) 0.7646(7) -0.3004(5) 0.083(3) Uani d . 1.000 . .
C C10B 0.3792(10) 0.8263(7) -0.2938(4) 0.078(3) Uani d . 1.000 . .
C C11B 0.4788(9) 0.8478(5) -0.2124(4) 0.063(2) Uani d . 1.000 . .
C C13B 0.6670(9) 0.9118(6) -0.0994(4) 0.065(2) Uani d . 1.000 . .
C C15B 0.8523(9) 0.9092(6) 0.2203(4) 0.069(3) Uani d . 1.000 . .
C C16B 0.7073(11) 0.9593(6) -0.2463(5) 0.076(3) Uani d . 1.000 . .
C C17B 0.8592(11) 0.9026(8) -0.2563(6) 0.093(3) Uani d . 1.000 . .
C C31B 0.8645(9) 0.9048(6) 0.3131(5) 0.067(2) Uani d . 1.000 . .
C C32B 0.7214(9) 0.8965(6) 0.3455(4) 0.068(2) Uani d . 1.000 . .
C C33B 0.7393(9) 0.8892(6) 0.4328(4) 0.069(2) Uani d . 1.000 . .
C C34B 0.8935(10) 0.8861(7) 0.4902(5) 0.077(3) Uani d . 1.000 . .
C C35B 1.0380(10) 0.8944(8) 0.4593(5) 0.082(3) Uani d . 1.000 . .
C C36B 1.0220(9) 0.9035(7) 0.3711(5) 0.075(3) Uani d . 1.000 . .
H H1A 0.39812 0.02142 0.00140 0.0854 Uiso calc R 1.000 . .
H H2A 0.42871 0.03277 0.14695 0.0816 Uiso calc R 1.000 . .
H H4A 0.03272 0.21936 0.11161 0.0771 Uiso calc R 1.000 . .
H H7A -0.18962 0.31035 -0.03446 0.0883 Uiso calc R 1.000 . .
H H8A -0.35475 0.34315 -0.17058 0.0944 Uiso calc R 1.000 . .
H H9A -0.28628 0.27474 -0.28952 0.0952 Uiso calc R 1.000 . .
H H10A -0.05286 0.17356 -0.27590 0.0819 Uiso calc R 1.000 . .
H H15A 0.47691 0.11483 0.27022 0.0823 Uiso calc R 1.000 . .
H H16A 0.16631 0.05586 -0.23212 0.0923 Uiso calc R 1.000 . .
H H16B 0.28490 0.00285 -0.15317 0.0923 Uiso calc R 1.000 . .
H H17A 0.34801 0.19211 -0.21020 0.1293 Uiso calc R 1.000 . .
H H17B 0.44259 0.09613 -0.22762 0.1293 Uiso calc R 1.000 . .
H H17C 0.46804 0.13625 -0.13358 0.1293 Uiso calc R 1.000 . .
H H32A 0.13894 0.13171 0.37583 0.0799 Uiso calc R 1.000 . .
H H34A 0.42308 0.12868 0.61717 0.0991 Uiso calc R 1.000 . .
H H35A 0.66446 0.13148 0.56485 0.1003 Uiso calc R 1.000 . .
H H36A 0.64332 0.12469 0.42032 0.0896 Uiso calc R 1.000 . .
H H1B 0.86486 1.00789 -0.06921 0.0910 Uiso calc R 1.000 . .
H H2B 0.89269 0.99862 0.07747 0.0833 Uiso calc R 1.000 . .
H H4B 0.51235 0.80448 0.04761 0.0734 Uiso calc R 1.000 . .
H H7B 0.28306 0.71125 -0.09897 0.0861 Uiso calc R 1.000 . .
H H8B 0.11890 0.67795 -0.23384 0.1009 Uiso calc R 1.000 . .
H H9B 0.17607 0.75097 -0.35428 0.0997 Uiso calc R 1.000 . .
H H10B 0.40379 0.85356 -0.34270 0.0944 Uiso calc R 1.000 . .
H H15B 0.94904 0.92260 0.20120 0.0821 Uiso calc R 1.000 . .
H H16C 0.74254 1.02441 -0.22340 0.0911 Uiso calc R 1.000 . .
H H16D 0.63074 0.96791 -0.30229 0.0911 Uiso calc R 1.000 . .
H H17D 0.94256 0.90199 -0.20260 0.1391 Uiso calc R 1.000 . .
H H17E 0.90551 0.93350 -0.29948 0.1391 Uiso calc R 1.000 . .
H H17F 0.82695 0.83581 -0.27327 0.1391 Uiso calc R 1.000 . .
H H32B 0.61443 0.89588 0.30842 0.0811 Uiso calc R 1.000 . .
H H34B 0.90132 0.87866 0.54867 0.0927 Uiso calc R 1.000 . .
H H35B 1.14430 0.89386 0.49703 0.0978 Uiso calc R 1.000 . .
H H36B 1.11889 0.90875 0.35045 0.0896 Uiso calc R 1.000 . .

loop_
_atom_type_symbol
_atom_type_description
_atom_type_scat_dispersion_real
_atom_type_scat_dispersion_imag
_atom_type_scat_source
C C 0.0181 0.0091 ' International Tables Vol C Tables 4.2.6.8 and 6.1.1.4'
H H 0.0000 0.0000 ' International Tables Vol C Tables 4.2.6.8 and 6.1.1.4'
N N 0.0311 0.0180 ' International Tables Vol C Tables 4.2.6.8 and 6.1.1.4'
O O 0.0492 0.0322 ' International Tables Vol C Tables 4.2.6.8 and 6.1.1.4'

loop_
_geom_angle_atom_site_label_1
_geom_angle_atom_site_label_2
_geom_angle_atom_site_label_3
_geom_angle_site_symmetry_1
_geom_angle_site_symmetry_2
_geom_angle_site_symmetry_3
_geom_angle
_geom_angle_publ_flag
O1A N3A O2A . . . 122.9(8) no
O1A N3A C33A . . . 119.2(6) no
O2A N3A C33A . . . 117.9(7) no
C11A N12A C13A . . . 108.4(6) no
C11A N12A C16A . . . 125.1(6) no
C13A N12A C16A . . . 126.0(6) no
C3A N14A C15A . . . 119.8(6) no
O1B N3B C33B . . . 118.6(6) no
O2B N3B C33B . . . 117.8(7) no
O1B N3B O2B . . . 123.5(8) no
C11B N12B C13B . . . 107.9(6) no
C13B N12B C16B . . . 124.7(6) no
C11B N12B C16B . . . 127.3(5) no
C3B N14B C15B . . . 121.3(6) no
C2A C1A C13A . . . 119.2(7) no
C1A C2A C3A . . . 121.6(7) no
N14A C3A C2A . . . 124.1(7) no
N14A C3A C4A . . . 117.3(6) no
C2A C3A C4A . . . 118.6(6) no
C3A C4A C5A . . . 120.3(6) no
C4A C5A C6A . . . 133.4(6) no
C4A C5A C13A . . . 119.4(6) no
C6A C5A C13A . . . 107.1(5) no
C7A C6A C11A . . . 118.9(6) no
C5A C6A C11A . . . 105.5(6) no
C5A C6A C7A . . . 135.6(6) no
C6A C7A C8A . . . 120.8(7) no
C7A C8A C9A . . . 119.8(8) no
C8A C9A C10A . . . 121.7(7) no
C9A C10A C11A . . . 118.2(7) no
N12A C11A C6A . . . 109.4(6) no
N12A C11A C10A . . . 130.0(7) no
C6A C11A C10A . . . 120.6(7) no
N12A C13A C1A . . . 129.4(6) no
N12A C13A C5A . . . 109.6(6) no
C1A C13A C5A . . . 121.0(6) no
N14A C15A C31A . . . 121.4(6) no
N12A C16A C17A . . . 111.8(7) no
C15A C31A C36A . . . 119.9(6) no
C15A C31A C32A . . . 121.1(6) no
C32A C31A C36A . . . 119.1(6) no
C31A C32A C33A . . . 119.2(7) no
C32A C33A C34A . . . 122.0(7) no
N3A C33A C32A . . . 118.7(7) no
N3A C33A C34A . . . 119.2(7) no
C33A C34A C35A . . . 118.4(7) no
C34A C35A C36A . . . 120.4(7) no
C31A C36A C35A . . . 120.9(7) no
C2A C1A H1A . . . 120.00 no
C13A C1A H1A . . . 120.00 no
C1A C2A H2A . . . 119.00 no
C3A C2A H2A . . . 119.00 no
C5A C4A H4A . . . 120.00 no
C3A C4A H4A . . . 120.00 no
C6A C7A H7A . . . 120.00 no
C8A C7A H7A . . . 120.00 no
C9A C8A H8A . . . 120.00 no
C7A C8A H8A . . . 120.00 no
C8A C9A H9A . . . 119.00 no
C10A C9A H9A . . . 119.00 no
C9A C10A H10A . . . 121.00 no
C11A C10A H10A . . . 121.00 no
N14A C15A H15A . . . 119.00 no
C31A C15A H15A . . . 119.00 no
N12A C16A H16A . . . 109.00 no
N12A C16A H16B . . . 109.00 no
C17A C16A H16A . . . 109.00 no
C17A C16A H16B . . . 109.00 no
H16A C16A H16B . . . 108.00 no
H17B C17A H17C . . . 109.00 no
C16A C17A H17A . . . 110.00 no
C16A C17A H17B . . . 109.00 no
C16A C17A H17C . . . 110.00 no
H17A C17A H17B . . . 109.00 no
H17A C17A H17C . . . 109.00 no
C31A C32A H32A . . . 120.00 no
C33A C32A H32A . . . 120.00 no
C33A C34A H34A . . . 121.00 no
C35A C34A H34A . . . 121.00 no
C34A C35A H35A . . . 120.00 no
C36A C35A H35A . . . 120.00 no
C31A C36A H36A . . . 120.00 no
C35A C36A H36A . . . 120.00 no
C2B C1B C13B . . . 117.4(7) no
C1B C2B C3B . . . 122.0(7) no
N14B C3B C2B . . . 122.7(6) no
N14B C3B C4B . . . 117.0(6) no
C2B C3B C4B . . . 120.2(6) no
C3B C4B C5B . . . 119.6(6) no
C4B C5B C6B . . . 133.9(6) no
C4B C5B C13B . . . 119.2(6) no
C6B C5B C13B . . . 106.8(6) no
C5B C6B C7B . . . 135.1(6) no
C5B C6B C11B . . . 105.8(6) no
C7B C6B C11B . . . 119.0(6) no
C6B C7B C8B . . . 119.5(7) no
C7B C8B C9B . . . 121.0(8) no
C8B C9B C10B . . . 121.1(7) no
C9B C10B C11B . . . 118.6(7) no
N12B C11B C6B . . . 109.8(5) no
N12B C11B C10B . . . 129.5(6) no
C6B C11B C10B . . . 120.7(7) no
N12B C13B C1B . . . 128.9(7) no
N12B C13B C5B . . . 109.5(6) no
C1B C13B C5B . . . 121.6(6) no
N14B C15B C31B . . . 122.0(7) no
N12B C16B C17B . . . 112.4(7) no
C15B C31B C32B . . . 121.5(7) no
C15B C31B C36B . . . 120.3(7) no
C32B C31B C36B . . . 118.1(7) no
C31B C32B C33B . . . 119.5(7) no
N3B C33B C32B . . . 118.4(6) no
N3B C33B C34B . . . 118.8(6) no
C32B C33B C34B . . . 122.8(7) no
C33B C34B C35B . . . 118.7(7) no
C34B C35B C36B . . . 119.2(7) no
C31B C36B C35B . . . 121.6(7) no
C2B C1B H1B . . . 121.00 no
C13B C1B H1B . . . 121.00 no
C1B C2B H2B . . . 119.00 no
C3B C2B H2B . . . 119.00 no
C3B C4B H4B . . . 120.00 no
C5B C4B H4B . . . 120.00 no
C6B C7B H7B . . . 120.00 no
C8B C7B H7B . . . 120.00 no
C7B C8B H8B . . . 120.00 no
C9B C8B H8B . . . 119.00 no
C8B C9B H9B . . . 119.00 no
C10B C9B H9B . . . 119.00 no
C9B C10B H10B . . . 121.00 no
C11B C10B H10B . . . 121.00 no
N14B C15B H15B . . . 119.00 no
C31B C15B H15B . . . 119.00 no
N12B C16B H16C . . . 109.00 no
N12B C16B H16D . . . 109.00 no
C17B C16B H16C . . . 109.00 no
C17B C16B H16D . . . 109.00 no
H16C C16B H16D . . . 108.00 no
C16B C17B H17D . . . 110.00 no
C16B C17B H17E . . . 109.00 no
C16B C17B H17F . . . 109.00 no
H17D C17B H17E . . . 109.00 no
H17D C17B H17F . . . 109.00 no
H17E C17B H17F . . . 109.00 no
C31B C32B H32B . . . 120.00 no
C33B C32B H32B . . . 120.00 no
C33B C34B H34B . . . 121.00 no
C35B C34B H34B . . . 121.00 no
C34B C35B H35B . . . 120.00 no
C36B C35B H35B . . . 120.00 no
C31B C36B H36B . . . 119.00 no
C35B C36B H36B . . . 119.00 no

loop_
_geom_bond_atom_site_label_1
_geom_bond_atom_site_label_2
_geom_bond_site_symmetry_1
_geom_bond_site_symmetry_2
_geom_bond_distance
_geom_bond_publ_flag
O1A N3A . . 1.190(10) no
O2A N3A . . 1.207(9) no
O1B N3B . . 1.210(9) no
O2B N3B . . 1.216(9) no
N3A C33A . . 1.477(11) no
N12A C13A . . 1.373(8) no
N12A C11A . . 1.388(10) no
N12A C16A . . 1.466(11) no
N14A C15A . . 1.255(9) no
N14A C3A . . 1.427(8) no
N3B C33B . . 1.479(10) no
N12B C11B . . 1.383(9) no
N12B C13B . . 1.395(8) no
N12B C16B . . 1.468(10) no
N14B C3B . . 1.422(9) no
N14B C15B . . 1.254(9) no
C1A C13A . . 1.376(10) no
C1A C2A . . 1.365(10) no
C2A C3A . . 1.412(11) no
C3A C4A . . 1.395(10) no
C4A C5A . . 1.382(9) no
C5A C6A . . 1.443(9) no
C5A C13A . . 1.409(9) no
C6A C7A . . 1.368(11) no
C6A C11A . . 1.427(10) no
C7A C8A . . 1.389(11) no
C8A C9A . . 1.384(12) no
C9A C10A . . 1.380(12) no
C10A C11A . . 1.399(10) no
C15A C31A . . 1.482(9) no
C16A C17A . . 1.492(13) no
C31A C36A . . 1.385(10) no
C31A C32A . . 1.382(10) no
C32A C33A . . 1.365(10) no
C33A C34A . . 1.376(12) no
C34A C35A . . 1.379(12) no
C35A C36A . . 1.361(11) no
C1A H1A . . 0.9300 no
C2A H2A . . 0.9300 no
C4A H4A . . 0.9300 no
C7A H7A . . 0.9300 no
C8A H8A . . 0.9300 no
C9A H9A . . 0.9300 no
C10A H10A . . 0.9300 no
C15A H15A . . 0.9300 no
C16A H16A . . 0.9700 no
C16A H16B . . 0.9700 no
C17A H17B . . 0.9600 no
C17A H17C . . 0.9600 no
C17A H17A . . 0.9600 no
C32A H32A . . 0.9300 no
C34A H34A . . 0.9300 no
C35A H35A . . 0.9300 no
C36A H36A . . 0.9300 no
C1B C2B . . 1.376(10) no
C1B C13B . . 1.392(11) no
C2B C3B . . 1.407(11) no
C3B C4B . . 1.361(10) no
C4B C5B . . 1.401(9) no
C5B C6B . . 1.450(9) no
C5B C13B . . 1.409(10) no
C6B C7B . . 1.381(11) no
C6B C11B . . 1.424(9) no
C7B C8B . . 1.369(11) no
C8B C9B . . 1.399(12) no
C9B C10B . . 1.357(12) no
C10B C11B . . 1.392(9) no
C15B C31B . . 1.468(10) no
C16B C17B . . 1.497(13) no
C31B C32B . . 1.391(11) no
C31B C36B . . 1.393(11) no
C32B C33B . . 1.375(9) no
C33B C34B . . 1.369(11) no
C34B C35B . . 1.388(12) no
C35B C36B . . 1.393(11) no
C1B H1B . . 0.9300 no
C2B H2B . . 0.9300 no
C4B H4B . . 0.9300 no
C7B H7B . . 0.9300 no
C8B H8B . . 0.9300 no
C9B H9B . . 0.9300 no
C10B H10B . . 0.9300 no
C15B H15B . . 0.9300 no
C16B H16C . . 0.9700 no
C16B H16D . . 0.9700 no
C17B H17D . . 0.9600 no
C17B H17E . . 0.9600 no
C17B H17F . . 0.9600 no
C32B H32B . . 0.9300 no
C34B H34B . . 0.9300 no
C35B H35B . . 0.9300 no
C36B H36B . . 0.9300 no

loop_
_geom_torsion_atom_site_label_1
_geom_torsion_atom_site_label_2
_geom_torsion_atom_site_label_3
_geom_torsion_atom_site_label_4
_geom_torsion_site_symmetry_1
_geom_torsion_site_symmetry_2
_geom_torsion_site_symmetry_3
_geom_torsion_site_symmetry_4
_geom_torsion
_geom_torsion_publ_flag
O1A N3A C33A C32A . . . . -7.9(13) no
O1A N3A C33A C34A . . . . 174.5(9) no
O2A N3A C33A C32A . . . . 169.9(10) no
O2A N3A C33A C34A . . . . -7.8(13) no
C13A N12A C11A C6A . . . . -0.6(8) no
C13A N12A C11A C10A . . . . -177.3(8) no
C16A N12A C11A C6A . . . . -173.6(7) no
C16A N12A C11A C10A . . . . 9.8(13) no
C11A N12A C13A C1A . . . . 178.7(8) no
C11A N12A C13A C5A . . . . 1.2(8) no
C16A N12A C13A C1A . . . . -8.5(13) no
C16A N12A C13A C5A . . . . 174.0(7) no
C11A N12A C16A C17A . . . . 91.1(9) no
C13A N12A C16A C17A . . . . -80.7(10) no
C15A N14A C3A C2A . . . . 32.0(12) no
C15A N14A C3A C4A . . . . -151.4(8) no
C3A N14A C15A C31A . . . . -178.2(7) no
O1B N3B C33B C34B . . . . -179.3(8) no
O2B N3B C33B C32B . . . . -179.1(8) no
O1B N3B C33B C32B . . . . -0.5(11) no
O2B N3B C33B C34B . . . . 2.1(12) no
C16B N12B C11B C6B . . . . 173.7(7) no
C16B N12B C11B C10B . . . . -7.8(13) no
C11B N12B C16B C17B . . . . -96.0(9) no
C13B N12B C16B C17B . . . . 79.7(9) no
C16B N12B C13B C1B . . . . 7.6(13) no
C11B N12B C13B C1B . . . . -176.0(8) no
C11B N12B C13B C5B . . . . 1.6(8) no
C13B N12B C11B C10B . . . . 176.0(8) no
C16B N12B C13B C5B . . . . -174.8(7) no
C13B N12B C11B C6B . . . . -2.6(8) no
C15B N14B C3B C2B . . . . -31.6(12) no
C3B N14B C15B C31B . . . . -179.6(7) no
C15B N14B C3B C4B . . . . 152.6(8) no
C2A C1A C13A N12A . . . . -176.3(7) no
C13A C1A C2A C3A . . . . 0.3(12) no
C2A C1A C13A C5A . . . . 0.9(11) no
C1A C2A C3A C4A . . . . -0.4(12) no
C1A C2A C3A N14A . . . . 176.2(7) no
N14A C3A C4A C5A . . . . -177.6(7) no
C2A C3A C4A C5A . . . . -0.7(11) no
C3A C4A C5A C13A . . . . 1.9(11) no
C3A C4A C5A C6A . . . . 177.9(7) no
C4A C5A C6A C11A . . . . -175.5(8) no
C13A C5A C6A C7A . . . . 179.5(9) no
C13A C5A C6A C11A . . . . 0.8(8) no
C4A C5A C13A N12A . . . . 175.7(6) no
C4A C5A C13A C1A . . . . -2.1(10) no
C6A C5A C13A N12A . . . . -1.3(8) no
C6A C5A C13A C1A . . . . -179.0(7) no
C4A C5A C6A C7A . . . . 3.1(15) no
C11A C6A C7A C8A . . . . 3.3(12) no
C5A C6A C11A N12A . . . . -0.2(8) no
C5A C6A C11A C10A . . . . 176.9(7) no
C7A C6A C11A N12A . . . . -179.1(7) no
C7A C6A C11A C10A . . . . -2.1(11) no
C5A C6A C7A C8A . . . . -175.2(8) no
C6A C7A C8A C9A . . . . -2.2(13) no
C7A C8A C9A C10A . . . . -0.3(14) no
C8A C9A C10A C11A . . . . 1.6(13) no
C9A C10A C11A N12A . . . . 175.9(8) no
C9A C10A C11A C6A . . . . -0.4(12) no
N14A C15A C31A C36A . . . . -172.7(8) no
N14A C15A C31A C32A . . . . 6.0(12) no
C15A C31A C36A C35A . . . . 179.5(9) no
C15A C31A C32A C33A . . . . 179.4(8) no
C36A C31A C32A C33A . . . . -1.9(12) no
C32A C31A C36A C35A . . . . 0.8(14) no
C31A C32A C33A C34A . . . . 0.6(13) no
C31A C32A C33A N3A . . . . -177.0(7) no
N3A C33A C34A C35A . . . . 179.4(8) no
C32A C33A C34A C35A . . . . 1.8(14) no
C33A C34A C35A C36A . . . . -2.9(15) no
C34A C35A C36A C31A . . . . 1.6(15) no
C13B C1B C2B C3B . . . . 1.2(12) no
C2B C1B C13B N12B . . . . 175.9(8) no
C2B C1B C13B C5B . . . . -1.4(12) no
C1B C2B C3B N14B . . . . -176.7(8) no
C1B C2B C3B C4B . . . . -1.1(12) no
N14B C3B C4B C5B . . . . 177.0(6) no
C2B C3B C4B C5B . . . . 1.1(11) no
C3B C4B C5B C6B . . . . -176.4(8) no
C3B C4B C5B C13B . . . . -1.3(10) no
C4B C5B C6B C7B . . . . -3.7(15) no
C4B C5B C6B C11B . . . . 174.1(7) no
C13B C5B C6B C7B . . . . -179.3(9) no
C13B C5B C6B C11B . . . . -1.5(8) no
C4B C5B C13B N12B . . . . -176.4(6) no
C4B C5B C13B C1B . . . . 1.4(11) no
C6B C5B C13B N12B . . . . 0.0(8) no
C6B C5B C13B C1B . . . . 177.8(7) no
C5B C6B C7B C8B . . . . 175.2(9) no
C11B C6B C7B C8B . . . . -2.3(12) no
C5B C6B C11B N12B . . . . 2.5(8) no
C5B C6B C11B C10B . . . . -176.2(7) no
C7B C6B C11B N12B . . . . -179.3(7) no
C7B C6B C11B C10B . . . . 2.0(11) no
C6B C7B C8B C9B . . . . 0.7(14) no
C7B C8B C9B C10B . . . . 1.4(15) no
C8B C9B C10B C11B . . . . -1.7(14) no
C9B C10B C11B N12B . . . . -178.4(8) no
C9B C10B C11B C6B . . . . 0.0(12) no
N14B C15B C31B C32B . . . . -7.7(13) no
N14B C15B C31B C36B . . . . 168.9(8) no
C15B C31B C32B C33B . . . . 177.8(8) no
C36B C31B C32B C33B . . . . 1.2(12) no
C15B C31B C36B C35B . . . . -176.8(9) no
C32B C31B C36B C35B . . . . -0.1(13) no
C31B C32B C33B N3B . . . . 178.8(7) no
C31B C32B C33B C34B . . . . -2.4(13) no
N3B C33B C34B C35B . . . . -178.8(8) no
C32B C33B C34B C35B . . . . 2.5(14) no
C33B C34B C35B C36B . . . . -1.3(15) no
C34B C35B C36B C31B . . . . 0.2(15) no
